data_9012216
loop_
_publ_author_name
'Yang, P.'
'Armbruster, T.'

_publ_section_title
;
 Na, K, Rb and Cs exchange in heulandite single-crystals: X-ray structure
 refinements at 100 K
 Sample: T = 100 K
;
_journal_name_full 'Journal of Solid State Chemistry'
_journal_page_first 140
_journal_page_last 149
_journal_paper_doi 10.1006/jssc.1996.0162
_journal_volume 123
_journal_year 1996
_chemical_compound_source 'Nasik, India'
_chemical_formula_structural Rb9Al9Si27O72*17H2O
_chemical_formula_sum 'Al2.15 H12.92 O22.34 Rb2.11 Si6.85'
_space_group_IT_number 12
_symmetry_space_group_name_Hall '-C 2y'
_symmetry_space_group_name_H-M 'C 1 2/m 1'
_cell_angle_alpha 90
_cell_angle_beta 116.15
_cell_angle_gamma 90
_cell_formula_units_Z 4
_cell_length_a 17.6860
_cell_length_b 18.0070
_cell_length_c 7.403
_cell_volume 2116.326
_database_code_amcsd 0013886
_diffrn_ambient_temperature 100
_exptl_crystal_density_diffrn 2.515
_cod_original_formula_sum 'Rb2.11 (Al2.15 Si6.85) O22.34 H12.92'
_cod_database_code 9012216
_amcsd_formula_title Rb9Al9Si27O72*17H2O

loop_
_space_group_symop_operation_xyz
x,y,z
1/2+x,1/2+y,z
x,-y,z
1/2+x,1/2-y,z
-x,y,-z
1/2-x,1/2+y,-z
-x,-y,-z
1/2-x,1/2-y,-z

loop_
_atom_site_label
_atom_site_fract_x
_atom_site_fract_y
_atom_site_fract_z
_atom_site_occupancy
_atom_site_U_iso_or_equiv
_atom_site_type_symbol
_atom_site_attached_hydrogens
Rb1 0.00600 0.89710 0.41500 0.15000 0.11272 Rb 0
Rb2 -0.06930 0.00000 0.82500 0.28000 0.06839 Rb 0
Rb2* 0.08300 0.00000 0.24500 0.11000 0.05003 Rb 0
Rb3 0.75090 0.50000 -0.06570 0.89000 0.02229 Rb 0
Rb3* 0.28700 0.00000 0.02400 0.04000 0.05003 Rb 0
Rb4 -0.00030 0.50000 0.56370 0.33000 0.06586 Rb 0
Rb4* 0.02990 0.50000 0.15800 0.16000 0.06079 Rb 0
Al1 0.17932 0.17018 0.10050 0.23000 0.01051 Al 0
Si1 0.17932 0.17018 0.10050 0.77000 0.01051 Si 0
Al2 0.28493 0.08907 0.49600 0.42000 0.01279 Al 0
Si2 0.28493 0.08907 0.49600 0.58000 0.01279 Si 0
Al3 0.29412 0.30910 0.28710 0.20000 0.01089 Al 0
Si3 0.29412 0.30910 0.28710 0.80000 0.01089 Si 0
Al4 0.06550 0.29958 0.41410 0.15000 0.01178 Al 0
Si4 0.06550 0.29958 0.41410 0.85000 0.01178 Si 0
Al5 0.00000 0.21850 0.00000 0.15000 0.01292 Al 0
Si5 0.00000 0.21850 0.00000 0.85000 0.01292 Si 0
O1 0.30190 0.00000 0.54270 1.00000 0.03040 O 0
O2 0.23000 0.12050 0.61300 1.00000 0.02242 O 0
O3 0.18380 0.15670 0.88920 1.00000 0.02432 O 0
O4 0.23050 0.10190 0.24880 1.00000 0.02457 O 0
O5 0.00000 0.32910 0.50000 1.00000 0.02660 O 0
O6 0.08110 0.16460 0.06150 1.00000 0.02077 O 0
O7 0.37870 0.26880 0.45420 1.00000 0.02736 O 0
O8 0.00890 0.27230 0.18370 1.00000 0.02596 O 0
O9 0.21650 0.25060 0.19660 1.00000 0.02470 O 0
O10 0.12150 0.37080 0.41430 1.00000 0.02584 O 0
Wat1 0.09100 0.00000 0.01000 0.20000 0.10005 O 2
Wat2 0.40710 -0.09080 0.04800 1.00000 0.12918 O 2
Wat3 -0.06500 0.00000 0.25000 0.81000 0.12285 O 2
Wat4 0.00000 0.54300 0.00000 0.27000 0.06459 O 2
Wat5 -0.06600 0.04200 0.69300 0.19000 0.06358 O 2
Wat6 0.86060 0.00000 0.31300 0.38000 0.00887 O 2
Wat7 -0.01800 0.00000 0.94700 0.30000 0.01140 O 2

loop_
_cod_changelog_entry_id
_cod_changelog_entry_author
_cod_changelog_entry_date
_cod_changelog_entry_text
1
;cod-tools version 3.8.0
Id: cif_guess_AMCSD_atom_types 9581 2023-05-17 12:35:41Z saulius
;
2023-05-18T11:41:55+03:00
;Derived atom types and hydrogen counts
from atom names that follow the AMCSD naming convention
(Wat == water, O-H == hydroxyl).
;

loop_
_cod_related_entry_id
_cod_related_entry_database
_cod_related_entry_code
1 AMCSD 0013886
